data_7031925
loop_
_publ_author_name
'Garc\'ia-Rodr\'iguez, Ra\'ul'
'Wright, Dominic S.'

_publ_section_title
;
 Direct synthesis of the Janus-head ligand ((Me)Py)3Sn-Sn((Me)Py)3 using
 an unusual pyridyl-transfer reaction ((Me)Py = 6-methyl-2-pyridyl).
;
_journal_issue 39
_journal_name_full 'Dalton transactions (Cambridge, England : 2003)'
_journal_page_first 14529
_journal_page_last 14532
_journal_paper_doi 10.1039/c4dt02216e
_journal_volume 43
_journal_year 2014
_chemical_formula_moiety 'C36 H36 N6 Sn2'
_chemical_formula_sum 'C36 H36 N6 Sn2'
_chemical_formula_weight 790.09
_chemical_name_systematic
; 
 ? 
;
_space_group_IT_number 14
_symmetry_cell_setting monoclinic
_symmetry_space_group_name_Hall '-P 2yn'
_symmetry_space_group_name_H-M 'P 1 21/n 1'
_atom_sites_solution_hydrogens geom
_atom_sites_solution_primary direct
_atom_sites_solution_secondary difmap
_audit_creation_method SHELXL-97
_cell_angle_alpha 90.00
_cell_angle_beta 103.551(4)
_cell_angle_gamma 90.00
_cell_formula_units_Z 2
_cell_length_a 9.1614(13)
_cell_length_b 9.8389(12)
_cell_length_c 19.420(3)
_cell_measurement_reflns_used 7417
_cell_measurement_temperature 199(2)
_cell_measurement_theta_max 24.26
_cell_measurement_theta_min 2.15
_cell_volume 1701.8(4)
_computing_cell_refinement 'Bruker SAINT'
_computing_data_collection 'Bruker GIS'
_computing_data_reduction 'Bruker SAINT'
_computing_publication_material 'SHELXL-97 (Sheldrick 1997)'
_computing_structure_refinement 'SHELXL-97 (Sheldrick 1997)'
_computing_structure_solution 'SIR-92 (Altomare et al. 1994)'
_diffrn_ambient_temperature 199(2)
_diffrn_measured_fraction_theta_full 0.999
_diffrn_measured_fraction_theta_max 0.999
_diffrn_measurement_device_type 'Bruker SMART X2S'
_diffrn_measurement_method '\w scans'
_diffrn_radiation_monochromator 'doubly curved silicon crystal'
_diffrn_radiation_source 'fine-focus sealed tube'
_diffrn_radiation_type MoK\a
_diffrn_radiation_wavelength 0.71073
_diffrn_reflns_av_R_equivalents 0.0798
_diffrn_reflns_av_sigmaI/netI 0.0379
_diffrn_reflns_limit_h_max 10
_diffrn_reflns_limit_h_min -10
_diffrn_reflns_limit_k_max 11
_diffrn_reflns_limit_k_min -11
_diffrn_reflns_limit_l_max 23
_diffrn_reflns_limit_l_min -23
_diffrn_reflns_number 30472
_diffrn_reflns_theta_full 25.07
_diffrn_reflns_theta_max 25.07
_diffrn_reflns_theta_min 2.16
_exptl_absorpt_coefficient_mu 1.501
_exptl_absorpt_correction_T_max 0.7146
_exptl_absorpt_correction_T_min 0.5515
_exptl_absorpt_correction_type multi-scan
_exptl_absorpt_process_details 'SADABS V2008/1 (Bruker AXS)'
_exptl_crystal_colour colorless
_exptl_crystal_density_diffrn 1.542
_exptl_crystal_density_method 'not measured'
_exptl_crystal_description block
_exptl_crystal_F_000 788
_exptl_crystal_size_max 0.45
_exptl_crystal_size_mid 0.37
_exptl_crystal_size_min 0.24
_refine_diff_density_max 1.294
_refine_diff_density_min -0.662
_refine_diff_density_rms 0.160
_refine_ls_extinction_method none
_refine_ls_goodness_of_fit_ref 1.095
_refine_ls_hydrogen_treatment constr
_refine_ls_matrix_type full
_refine_ls_number_parameters 202
_refine_ls_number_reflns 3001
_refine_ls_number_restraints 0
_refine_ls_restrained_S_all 1.095
_refine_ls_R_factor_all 0.0471
_refine_ls_R_factor_gt 0.0352
_refine_ls_shift/su_max 0.001
_refine_ls_shift/su_mean 0.000
_refine_ls_structure_factor_coef Fsqd
_refine_ls_weighting_details 'calc w=1/[\s^2^(Fo^2^)+(0.0735P)^2^+0.0000P] where P=(Fo^2^+2Fc^2^)/3'
_refine_ls_weighting_scheme calc
_refine_ls_wR_factor_gt 0.1052
_refine_ls_wR_factor_ref 0.1139
_reflns_number_gt 2472
_reflns_number_total 3001
_reflns_threshold_expression >2sigma(I)
_cod_data_source_file c4dt02216e2.cif
_cod_data_source_block scan_0m_p21_n
_cod_depositor_comments 'Adding full bibliography for 7031925--7031926.cif.'
_cod_original_cell_volume 1701.7(4)
_cod_original_sg_symbol_H-M 'P 21/n'
_cod_database_code 7031925

loop_
_symmetry_equiv_pos_as_xyz
'x, y, z'
'-x+1/2, y+1/2, -z+1/2'
'-x, -y, -z'
'x-1/2, -y-1/2, z-1/2'

loop_
_atom_site_label
_atom_site_type_symbol
_atom_site_fract_x
_atom_site_fract_y
_atom_site_fract_z
_atom_site_U_iso_or_equiv
_atom_site_adp_type
_atom_site_occupancy
_atom_site_symmetry_multiplicity
_atom_site_calc_flag
_atom_site_refinement_flags
Sn1 Sn 0.46271(3) 0.94425(3) 0.057586(15) 0.03621(16) Uani 1 1 d .
N2 N 0.4125(5) 1.0200(4) 0.1982(2) 0.0458(10) Uani 1 1 d .
N3 N 0.6219(4) 0.6927(4) 0.0385(2) 0.0472(9) Uani 1 1 d .
C31 C 0.5914(5) 0.7645(5) 0.0917(2) 0.0421(11) Uani 1 1 d .
C11 C 0.2352(5) 0.8802(4) 0.0169(2) 0.0375(10) Uani 1 1 d .
C32 C 0.6338(6) 0.7230(6) 0.1606(3) 0.0643(15) Uani 1 1 d .
H32 H 0.6117 0.7766 0.1976 0.077 Uiso 1 1 calc R
C33 C 0.7095(8) 0.6013(8) 0.1752(4) 0.084(2) Uani 1 1 d .
H33 H 0.7413 0.5702 0.2226 0.101 Uiso 1 1 calc R
C34 C 0.7379(7) 0.5274(7) 0.1220(4) 0.076(2) Uani 1 1 d .
H34 H 0.7874 0.4423 0.1314 0.091 Uiso 1 1 calc R
C35 C 0.6950(6) 0.5753(5) 0.0532(4) 0.0584(15) Uani 1 1 d .
C37 C 0.7270(8) 0.5003(7) -0.0075(4) 0.086(2) Uani 1 1 d .
H37A H 0.6554 0.5277 -0.0511 0.129 Uiso 1 1 calc R
H37B H 0.7176 0.4024 -0.0001 0.129 Uiso 1 1 calc R
H37C H 0.8294 0.5208 -0.0115 0.129 Uiso 1 1 calc R
C21 C 0.4621(5) 1.0756(4) 0.1459(2) 0.0398(10) Uani 1 1 d .
C25 C 0.4006(6) 1.0979(6) 0.2529(3) 0.0491(12) Uani 1 1 d .
C26 C 0.3425(8) 1.0329(7) 0.3103(3) 0.0763(19) Uani 1 1 d .
H26A H 0.2581 1.0862 0.3189 0.115 Uiso 1 1 calc R
H26B H 0.4225 1.0292 0.3537 0.115 Uiso 1 1 calc R
H26C H 0.3084 0.9405 0.2960 0.115 Uiso 1 1 calc R
C24 C 0.4360(7) 1.2331(6) 0.2549(3) 0.0644(15) Uani 1 1 d .
H24 H 0.4245 1.2874 0.2937 0.077 Uiso 1 1 calc R
C23 C 0.4878(7) 1.2902(6) 0.2011(3) 0.0665(16) Uani 1 1 d .
H23 H 0.5141 1.3837 0.2024 0.080 Uiso 1 1 calc R
C22 C 0.5010(6) 1.2098(5) 0.1453(3) 0.0515(12) Uani 1 1 d .
H22 H 0.5363 1.2464 0.1069 0.062 Uiso 1 1 calc R
C12 C 0.1381(5) 0.8450(5) 0.0574(3) 0.0545(13) Uani 1 1 d .
H12 H 0.1700 0.8454 0.1076 0.065 Uiso 1 1 calc R
C13 C -0.0065(6) 0.8089(6) 0.0248(4) 0.0692(17) Uani 1 1 d .
H13 H -0.0754 0.7832 0.0522 0.083 Uiso 1 1 calc R
C14 C -0.0497(6) 0.8105(6) -0.0469(4) 0.0730(19) Uani 1 1 d .
H14 H -0.1494 0.7864 -0.0703 0.088 Uiso 1 1 calc R
C15 C 0.0519(6) 0.8472(6) -0.0853(3) 0.0627(14) Uani 1 1 d .
N1 N 0.1939(4) 0.8820(4) -0.0538(2) 0.0464(9) Uani 1 1 d .
C16 C 0.0096(9) 0.8530(9) -0.1640(4) 0.105(3) Uani 1 1 d .
H16A H 0.0323 0.9436 -0.1797 0.157 Uiso 1 1 calc R
H16B H -0.0980 0.8347 -0.1807 0.157 Uiso 1 1 calc R
H16C H 0.0668 0.7846 -0.1833 0.157 Uiso 1 1 calc R

loop_
_atom_site_aniso_label
_atom_site_aniso_U_11
_atom_site_aniso_U_22
_atom_site_aniso_U_33
_atom_site_aniso_U_23
_atom_site_aniso_U_13
_atom_site_aniso_U_12
Sn1 0.0391(2) 0.0361(2) 0.0359(2) -0.00175(12) 0.01386(14) -0.00011(12)
N2 0.048(2) 0.048(2) 0.046(2) -0.0098(19) 0.0207(18) -0.0083(19)
N3 0.040(2) 0.038(2) 0.065(3) -0.0011(19) 0.0158(18) 0.0024(17)
C31 0.033(2) 0.043(3) 0.049(3) 0.003(2) 0.0084(19) -0.0018(19)
C11 0.041(2) 0.028(2) 0.046(3) 0.0017(19) 0.0157(19) 0.0030(18)
C32 0.068(4) 0.063(4) 0.059(3) 0.008(3) 0.008(3) 0.003(3)
C33 0.081(5) 0.078(5) 0.080(5) 0.031(4) -0.007(4) 0.007(4)
C34 0.060(4) 0.053(4) 0.109(6) 0.021(4) 0.011(4) 0.011(3)
C35 0.042(3) 0.039(3) 0.098(5) -0.004(3) 0.025(3) -0.002(2)
C37 0.084(5) 0.047(4) 0.136(7) -0.021(4) 0.045(4) 0.006(3)
C21 0.045(3) 0.041(3) 0.036(2) -0.0051(19) 0.015(2) 0.001(2)
C25 0.054(3) 0.058(3) 0.040(3) -0.005(2) 0.020(2) -0.006(2)
C26 0.095(5) 0.093(5) 0.051(3) -0.007(3) 0.036(3) -0.017(4)
C24 0.082(4) 0.066(4) 0.053(3) -0.021(3) 0.030(3) -0.003(3)
C23 0.095(4) 0.047(3) 0.066(3) -0.012(3) 0.037(3) -0.011(3)
C22 0.064(3) 0.048(3) 0.049(3) -0.002(2) 0.025(2) -0.004(2)
C12 0.056(3) 0.046(3) 0.070(3) 0.001(3) 0.030(3) -0.006(2)
C13 0.055(3) 0.050(4) 0.112(5) -0.001(3) 0.039(4) -0.010(3)
C14 0.035(3) 0.055(4) 0.121(6) -0.004(4) 0.002(3) -0.001(2)
C15 0.055(3) 0.050(3) 0.075(4) -0.004(3) -0.002(3) 0.005(3)
N1 0.044(2) 0.046(2) 0.050(2) -0.0022(19) 0.0119(18) 0.0044(18)
C16 0.104(6) 0.112(7) 0.076(5) -0.005(4) -0.024(4) -0.003(5)

loop_
_atom_type_symbol
_atom_type_description
_atom_type_scat_dispersion_real
_atom_type_scat_dispersion_imag
_atom_type_scat_source
C C 0.0033 0.0016 'International Tables Vol C Tables 4.2.6.8 and 6.1.1.4'
H H 0.0000 0.0000 'International Tables Vol C Tables 4.2.6.8 and 6.1.1.4'
N N 0.0061 0.0033 'International Tables Vol C Tables 4.2.6.8 and 6.1.1.4'
Sn Sn -0.6537 1.4246 'International Tables Vol C Tables 4.2.6.8 and 6.1.1.4'

loop_
_geom_angle_atom_site_label_1
_geom_angle_atom_site_label_2
_geom_angle_atom_site_label_3
_geom_angle
_geom_angle_site_symmetry_3
C31 Sn1 C11 106.75(16) .
C31 Sn1 C21 110.71(18) .
C11 Sn1 C21 106.66(17) .
C31 Sn1 Sn1 111.20(12) 3_675
C11 Sn1 Sn1 103.06(12) 3_675
C21 Sn1 Sn1 117.53(12) 3_675
C21 N2 C25 118.7(4) .
C35 N3 C31 118.6(5) .
N3 C31 C32 122.5(5) .
N3 C31 Sn1 113.4(3) .
C32 C31 Sn1 124.0(4) .
N1 C11 C12 122.0(4) .
N1 C11 Sn1 113.0(3) .
C12 C11 Sn1 124.9(4) .
C31 C32 C33 118.3(6) .
C31 C32 H32 120.9 .
C33 C32 H32 120.9 .
C34 C33 C32 119.6(6) .
C34 C33 H33 120.2 .
C32 C33 H33 120.2 .
C33 C34 C35 119.9(6) .
C33 C34 H34 120.1 .
C35 C34 H34 120.1 .
N3 C35 C34 121.1(6) .
N3 C35 C37 116.6(6) .
C34 C35 C37 122.4(6) .
C35 C37 H37A 109.5 .
C35 C37 H37B 109.5 .
H37A C37 H37B 109.5 .
C35 C37 H37C 109.5 .
H37A C37 H37C 109.5 .
H37B C37 H37C 109.5 .
N2 C21 C22 122.8(4) .
N2 C21 Sn1 115.4(3) .
C22 C21 Sn1 121.6(3) .
N2 C25 C24 121.1(5) .
N2 C25 C26 117.3(5) .
C24 C25 C26 121.5(5) .
C25 C26 H26A 109.5 .
C25 C26 H26B 109.5 .
H26A C26 H26B 109.5 .
C25 C26 H26C 109.5 .
H26A C26 H26C 109.5 .
H26B C26 H26C 109.5 .
C23 C24 C25 120.2(5) .
C23 C24 H24 119.9 .
C25 C24 H24 119.9 .
C24 C23 C22 118.5(5) .
C24 C23 H23 120.7 .
C22 C23 H23 120.7 .
C21 C22 C23 118.6(5) .
C21 C22 H22 120.7 .
C23 C22 H22 120.7 .
C11 C12 C13 119.3(6) .
C11 C12 H12 120.4 .
C13 C12 H12 120.4 .
C14 C13 C12 119.2(5) .
C14 C13 H13 120.4 .
C12 C13 H13 120.4 .
C13 C14 C15 119.3(5) .
C13 C14 H14 120.3 .
C15 C14 H14 120.3 .
N1 C15 C14 121.8(6) .
N1 C15 C16 116.7(6) .
C14 C15 C16 121.5(6) .
C11 N1 C15 118.3(5) .
C15 C16 H16A 109.5 .
C15 C16 H16B 109.5 .
H16A C16 H16B 109.5 .
C15 C16 H16C 109.5 .
H16A C16 H16C 109.5 .
H16B C16 H16C 109.5 .

loop_
_geom_bond_atom_site_label_1
_geom_bond_atom_site_label_2
_geom_bond_distance
_geom_bond_site_symmetry_2
Sn1 C31 2.143(5) .
Sn1 C11 2.143(4) .
Sn1 C21 2.148(4) .
Sn1 Sn1 2.7183(6) 3_675
N2 C21 1.325(6) .
N2 C25 1.335(6) .
N3 C35 1.332(6) .
N3 C31 1.334(6) .
C31 C32 1.365(7) .
C11 N1 1.337(6) .
C11 C12 1.363(6) .
C32 C33 1.380(9) .
C32 H32 0.9500 .
C33 C34 1.337(10) .
C33 H33 0.9500 .
C34 C35 1.385(10) .
C34 H34 0.9500 .
C35 C37 1.477(9) .
C37 H37A 0.9800 .
C37 H37B 0.9800 .
C37 H37C 0.9800 .
C21 C22 1.368(7) .
C25 C24 1.367(7) .
C25 C26 1.487(8) .
C26 H26A 0.9800 .
C26 H26B 0.9800 .
C26 H26C 0.9800 .
C24 C23 1.364(8) .
C24 H24 0.9500 .
C23 C22 1.371(7) .
C23 H23 0.9500 .
C22 H22 0.9500 .
C12 C13 1.375(8) .
C12 H12 0.9500 .
C13 C14 1.356(9) .
C13 H13 0.9500 .
C14 C15 1.371(9) .
C14 H14 0.9500 .
C15 N1 1.345(6) .
C15 C16 1.486(10) .
C16 H16A 0.9800 .
C16 H16B 0.9800 .
C16 H16C 0.9800 .
